data_7002601
loop_
_publ_author_name
'Homden, Damien'
'Redshaw, Carl'
'Warford, Lee'
'Hughes, David L.'
'Wright, Joseph A.'
'Dale, Sophie H.'
'Elsegood, Mark R. J.'

_publ_section_title
;
 Synthesis, structure and ethylene polymerisation behaviour of
 vanadium(iv and v) complexes bearing chelating aryloxides
;
_journal_issue 41
_journal_name_full 'Dalton Transactions'
_journal_page_first 8900
_journal_page_last 8910
_journal_paper_doi 10.1039/b901810g
_journal_year 2009
_chemical_formula_moiety 'C94 H126 N2 O12 V4, 1.5(C2 H3 N)'
_chemical_formula_structural '[{V(=NC6H4Me)}2(mu-triphenolate)2{V(=O)(mu-O)(O-i-Pr)}2].1.5MeCN'
_chemical_formula_sum 'C97 H130.5 N3.5 O12 V4'
_chemical_formula_weight 1741.31
_chemical_name_systematic
;
?
;
_space_group_IT_number 2
_symmetry_cell_setting triclinic
_symmetry_space_group_name_Hall '-P 1'
_symmetry_space_group_name_H-M 'P -1'
_atom_sites_solution_hydrogens geom
_atom_sites_solution_primary direct
_atom_sites_solution_secondary difmap
_cell_angle_alpha 80.787(3)
_cell_angle_beta 76.259(3)
_cell_angle_gamma 68.612(3)
_cell_formula_units_Z 2
_cell_length_a 14.821(3)
_cell_length_b 17.649(3)
_cell_length_c 22.129(4)
_cell_measurement_reflns_used 14418
_cell_measurement_temperature 150(2)
_cell_measurement_theta_max 28.71
_cell_measurement_theta_min 2.19
_cell_volume 5218.2(17)
_computing_cell_refinement 'Bruker SAINT'
_computing_data_collection 'Bruker SMART'
_computing_data_reduction 'Bruker SAINT'
_computing_molecular_graphics 'CAMERON (Watkins <i>et al.</i>, 1996)'
_computing_publication_material
;
Bruker SHELXTL (Sheldrick, 2008), PLATON (Spek, 2003), WinGX (Farrugia, 1999)
and enCIFer (Allen <i>et al.</i>, 2004)
;
_computing_structure_refinement 'Bruker SHELXTL'
_computing_structure_solution 'Bruker SHELXTL'
_diffrn_ambient_temperature 150(2)
_diffrn_measured_fraction_theta_full 0.993
_diffrn_measured_fraction_theta_max 0.986
_diffrn_measurement_device_type 'Bruker SMART 1K CCD diffractometer'
_diffrn_measurement_method '\w rotation with narrow frames'
_diffrn_radiation_monochromator 'silicon 111'
_diffrn_radiation_source 'Daresbury SRS station 9.8'
_diffrn_radiation_type synchrotron
_diffrn_radiation_wavelength 0.6892
_diffrn_reflns_av_R_equivalents 0.0337
_diffrn_reflns_av_sigmaI/netI 0.0619
_diffrn_reflns_limit_h_max 19
_diffrn_reflns_limit_h_min -19
_diffrn_reflns_limit_k_max 23
_diffrn_reflns_limit_k_min -23
_diffrn_reflns_limit_l_max 29
_diffrn_reflns_limit_l_min -29
_diffrn_reflns_number 50900
_diffrn_reflns_theta_full 26.00
_diffrn_reflns_theta_max 27.50
_diffrn_reflns_theta_min 1.46
_diffrn_standards_decay_% 18
_diffrn_standards_number 0
_exptl_absorpt_coefficient_mu 0.401
_exptl_absorpt_correction_T_max 0.980
_exptl_absorpt_correction_T_min 0.942
_exptl_absorpt_correction_type multi-scan
_exptl_absorpt_process_details 'SADABS v.2.03, Sheldrick, G.M., (2001)'
_exptl_crystal_colour red
_exptl_crystal_density_diffrn 1.108
_exptl_crystal_density_method 'not measured'
_exptl_crystal_description block
_exptl_crystal_F_000 1850
_exptl_crystal_size_max 0.15
_exptl_crystal_size_mid 0.08
_exptl_crystal_size_min 0.05
_refine_diff_density_max 0.486
_refine_diff_density_min -0.573
_refine_diff_density_rms 0.055
_refine_ls_extinction_method none
_refine_ls_goodness_of_fit_ref 1.005
_refine_ls_hydrogen_treatment constr
_refine_ls_matrix_type full
_refine_ls_number_parameters 1106
_refine_ls_number_reflns 25941
_refine_ls_number_restraints 218
_refine_ls_restrained_S_all 1.002
_refine_ls_R_factor_all 0.0746
_refine_ls_R_factor_gt 0.0441
_refine_ls_shift/su_max 0.002
_refine_ls_shift/su_mean 0.000
_refine_ls_structure_factor_coef Fsqd
_refine_ls_weighting_details 'calc w=1/[\s^2^(Fo^2^)+(0.0603P)^2^+0.0000P] where P=(Fo^2^+2Fc^2^)/3'
_refine_ls_weighting_scheme calc
_refine_ls_wR_factor_gt 0.1095
_refine_ls_wR_factor_ref 0.1181
_reflns_number_gt 17505
_reflns_number_total 25941
_reflns_threshold_expression I>2\s(I)
_cod_data_source_file b901810g.txt
_cod_data_source_block 9
_cod_original_cell_volume 5218.1(16)
_cod_original_sg_symbol_H-M P-1
_cod_original_formula_sum 'C97 H130.50 N3.50 O12 V4'
_cod_database_code 7002601

loop_
_symmetry_equiv_pos_as_xyz
'x, y, z'
'-x, -y, -z'

loop_
_atom_site_label
_atom_site_type_symbol
_atom_site_fract_x
_atom_site_fract_y
_atom_site_fract_z
_atom_site_U_iso_or_equiv
_atom_site_adp_type
_atom_site_occupancy
_atom_site_symmetry_multiplicity
_atom_site_calc_flag
_atom_site_refinement_flags
_atom_site_disorder_assembly
_atom_site_disorder_group
V1 V 0.76562(2) 0.168280(18) 0.792292(14) 0.01808(7) Uani 1 1 d . B .
V2 V 0.75107(2) 0.312833(19) 0.674263(14) 0.01968(7) Uani 1 1 d . C .
O1 O 0.96936(9) 0.23518(8) 0.88779(6) 0.0261(3) Uani 1 1 d . . .
O2 O 0.83947(8) 0.23914(7) 0.72423(5) 0.0193(3) Uani 1 1 d . . .
O3 O 0.75788(9) 0.25466(8) 0.61292(6) 0.0234(3) Uani 1 1 d . . .
C1 C 0.99080(13) 0.30601(11) 0.87360(9) 0.0219(4) Uani 1 1 d . . .
C2 C 1.04022(13) 0.32770(11) 0.91153(9) 0.0237(4) Uani 1 1 d . . .
C3 C 1.06202(14) 0.39943(12) 0.89226(9) 0.0263(4) Uani 1 1 d . . .
H3 H 1.0946 0.4155 0.9174 0.032 Uiso 1 1 calc R . .
C4 C 1.03919(14) 0.44828(12) 0.83910(9) 0.0276(4) Uani 1 1 d . . .
C5 C 0.99054(14) 0.42427(12) 0.80323(9) 0.0266(4) Uani 1 1 d . . .
H5 H 0.9737 0.4569 0.7663 0.032 Uiso 1 1 calc R . .
C6 C 0.96584(13) 0.35425(11) 0.81958(9) 0.0236(4) Uani 1 1 d . . .
C7 C 1.06631(15) 0.27654(13) 0.97211(10) 0.0312(4) Uani 1 1 d . . .
C8 C 1.12654(18) 0.30964(15) 1.00189(11) 0.0426(6) Uani 1 1 d . . .
H8A H 1.1880 0.3084 0.9726 0.064 Uiso 1 1 calc R . .
H8B H 1.1421 0.2757 1.0402 0.064 Uiso 1 1 calc R . .
H8C H 1.0880 0.3660 1.0119 0.064 Uiso 1 1 calc R . .
C9 C 1.12859(18) 0.18767(14) 0.95946(12) 0.0454(6) Uani 1 1 d . . .
H9A H 1.0908 0.1636 0.9425 0.068 Uiso 1 1 calc R . .
H9B H 1.1454 0.1566 0.9985 0.068 Uiso 1 1 calc R . .
H9C H 1.1894 0.1861 0.9293 0.068 Uiso 1 1 calc R . .
C10 C 0.97097(17) 0.28037(15) 1.01928(10) 0.0412(5) Uani 1 1 d . . .
H10A H 0.9336 0.3371 1.0286 0.062 Uiso 1 1 calc R . .
H10B H 0.9873 0.2472 1.0577 0.062 Uiso 1 1 calc R . .
H10C H 0.9310 0.2592 1.0017 0.062 Uiso 1 1 calc R . .
C11 C 1.06553(19) 0.52595(14) 0.81842(11) 0.0412(6) Uani 1 1 d . . .
C12 C 0.9703(3) 0.59822(16) 0.81294(16) 0.0758(10) Uani 1 1 d . . .
H12A H 0.9256 0.6045 0.8537 0.114 Uiso 1 1 calc R . .
H12B H 0.9382 0.5881 0.7826 0.114 Uiso 1 1 calc R . .
H12C H 0.9863 0.6482 0.7989 0.114 Uiso 1 1 calc R . .
C13 C 1.1136(3) 0.54464(18) 0.86495(13) 0.0668(9) Uani 1 1 d . . .
H13A H 1.1787 0.5027 0.8655 0.100 Uiso 1 1 calc R . .
H13B H 1.0719 0.5451 0.9066 0.100 Uiso 1 1 calc R . .
H13C H 1.1212 0.5982 0.8527 0.100 Uiso 1 1 calc R . .
C14 C 1.1352(3) 0.5164(2) 0.75492(13) 0.0757(10) Uani 1 1 d . . .
H14A H 1.1502 0.5668 0.7408 0.114 Uiso 1 1 calc R . .
H14B H 1.1036 0.5055 0.7247 0.114 Uiso 1 1 calc R . .
H14C H 1.1966 0.4709 0.7585 0.114 Uiso 1 1 calc R . .
C15 C 0.91379(13) 0.33061(11) 0.77910(8) 0.0228(4) Uani 1 1 d . . .
H15A H 0.8783 0.3803 0.7549 0.027 Uiso 1 1 calc R . .
H15B H 0.8638 0.3089 0.8063 0.027 Uiso 1 1 calc R . .
C16 C 0.93976(12) 0.22517(11) 0.70688(8) 0.0221(4) Uani 1 1 d . . .
C17 C 0.98101(13) 0.26765(12) 0.73407(8) 0.0249(4) Uani 1 1 d . . .
C18 C 1.08093(15) 0.25483(16) 0.71419(10) 0.0414(6) Uani 1 1 d . . .
H18 H 1.1103 0.2834 0.7319 0.050 Uiso 1 1 calc R . .
C19 C 1.13945(16) 0.20138(19) 0.66918(12) 0.0527(7) Uani 1 1 d . . .
C20 C 1.09548(15) 0.16128(16) 0.64326(11) 0.0440(6) Uani 1 1 d . . .
H20 H 1.1352 0.1244 0.6126 0.053 Uiso 1 1 calc R . .
C21 C 0.99463(14) 0.17285(12) 0.66029(9) 0.0276(4) Uani 1 1 d . . .
C22 C 1.24844(18) 0.1885(3) 0.64846(17) 0.0969(14) Uani 1 1 d . . .
H22A H 1.2597 0.2395 0.6498 0.145 Uiso 1 1 calc R . .
H22B H 1.2709 0.1718 0.6057 0.145 Uiso 1 1 calc R . .
H22C H 1.2854 0.1458 0.6764 0.145 Uiso 1 1 calc R . .
C23 C 0.94657(14) 0.13463(12) 0.62620(9) 0.0280(4) Uani 1 1 d . . .
H23A H 0.9913 0.0785 0.6174 0.034 Uiso 1 1 calc R . .
H23B H 0.8847 0.1308 0.6535 0.034 Uiso 1 1 calc R . .
C24 C 0.83000(14) 0.23866(12) 0.55951(8) 0.0252(4) Uani 1 1 d . . .
C25 C 0.92342(14) 0.18279(12) 0.56559(9) 0.0260(4) Uani 1 1 d . . .
C26 C 0.99854(15) 0.17130(13) 0.51289(9) 0.0329(5) Uani 1 1 d . . .
H26 H 1.0622 0.1333 0.5163 0.039 Uiso 1 1 calc R . .
C27 C 0.98397(16) 0.21316(14) 0.45578(9) 0.0354(5) Uani 1 1 d . . .
C28 C 0.88813(16) 0.26345(14) 0.45118(9) 0.0347(5) Uani 1 1 d . . .
H28 H 0.8763 0.2900 0.4115 0.042 Uiso 1 1 calc R . .
C29 C 0.80847(15) 0.27714(12) 0.50139(9) 0.0286(4) Uani 1 1 d . . .
C30 C 1.07278(19) 0.20288(17) 0.40138(11) 0.0501(6) Uani 1 1 d . . .
C31 C 1.1451(2) 0.2356(2) 0.41922(13) 0.0759(10) Uani 1 1 d . . .
H31A H 1.1103 0.2919 0.4306 0.114 Uiso 1 1 calc R . .
H31B H 1.1994 0.2343 0.3837 0.114 Uiso 1 1 calc R . .
H31C H 1.1715 0.2014 0.4548 0.114 Uiso 1 1 calc R . .
C32 C 1.1232(2) 0.1126(2) 0.38939(13) 0.0747(10) Uani 1 1 d . . .
H32A H 1.1495 0.0819 0.4261 0.112 Uiso 1 1 calc R . .
H32B H 1.1773 0.1067 0.3531 0.112 Uiso 1 1 calc R . .
H32C H 1.0750 0.0913 0.3813 0.112 Uiso 1 1 calc R . .
C33 C 1.0421(2) 0.25216(19) 0.34104(11) 0.0599(8) Uani 1 1 d . . .
H33A H 0.9965 0.2321 0.3282 0.090 Uiso 1 1 calc R . .
H33B H 1.1009 0.2457 0.3079 0.090 Uiso 1 1 calc R . .
H33C H 1.0094 0.3100 0.3486 0.090 Uiso 1 1 calc R . .
C34 C 0.70369(16) 0.32974(14) 0.49251(9) 0.0342(5) Uani 1 1 d . . .
C35 C 0.63287(17) 0.28138(16) 0.51860(11) 0.0465(6) Uani 1 1 d . . .
H35A H 0.6306 0.2679 0.5635 0.070 Uiso 1 1 calc R . .
H35B H 0.6564 0.2309 0.4976 0.070 Uiso 1 1 calc R . .
H35C H 0.5665 0.3145 0.5113 0.070 Uiso 1 1 calc R . .
C36 C 0.69855(19) 0.35414(17) 0.42314(11) 0.0487(6) Uani 1 1 d . . .
H36A H 0.6299 0.3846 0.4192 0.073 Uiso 1 1 calc R . .
H36B H 0.7233 0.3049 0.4005 0.073 Uiso 1 1 calc R . .
H36C H 0.7392 0.3884 0.4055 0.073 Uiso 1 1 calc R . .
C37 C 0.66650(16) 0.40956(14) 0.52466(11) 0.0399(5) Uani 1 1 d . . .
H37A H 0.6639 0.3969 0.5697 0.060 Uiso 1 1 calc R . .
H37B H 0.6003 0.4424 0.5170 0.060 Uiso 1 1 calc R . .
H37C H 0.7116 0.4402 0.5078 0.060 Uiso 1 1 calc R . .
O4 O 0.47337(9) 0.50716(8) 0.77268(6) 0.0275(3) Uani 1 1 d . . .
O5 O 0.67450(8) 0.25057(7) 0.74902(5) 0.0195(3) Uani 1 1 d . . .
O6 O 0.80204(8) 0.08192(7) 0.74831(5) 0.0195(2) Uani 1 1 d . . .
C38 C 0.43658(13) 0.50279(11) 0.83541(9) 0.0240(4) Uani 1 1 d . . .
C39 C 0.36907(14) 0.57232(11) 0.86488(9) 0.0268(4) Uani 1 1 d . . .
C40 C 0.33235(14) 0.56063(12) 0.92836(10) 0.0302(4) Uani 1 1 d . . .
H40 H 0.2866 0.6067 0.9492 0.036 Uiso 1 1 calc R . .
C41 C 0.35843(14) 0.48554(12) 0.96335(9) 0.0273(4) Uani 1 1 d . A .
C42 C 0.42670(13) 0.41917(12) 0.93214(9) 0.0263(4) Uani 1 1 d . . .
H42 H 0.4466 0.3672 0.9547 0.032 Uiso 1 1 calc R . .
C43 C 0.46654(13) 0.42686(11) 0.86902(9) 0.0239(4) Uani 1 1 d . . .
C44 C 0.34213(15) 0.65706(12) 0.82925(11) 0.0356(5) Uani 1 1 d . . .
C45 C 0.2605(2) 0.72142(14) 0.86983(13) 0.0603(8) Uani 1 1 d . . .
H45A H 0.2448 0.7747 0.8458 0.090 Uiso 1 1 calc R . .
H45B H 0.2835 0.7247 0.9070 0.090 Uiso 1 1 calc R . .
H45C H 0.2013 0.7058 0.8825 0.090 Uiso 1 1 calc R . .
C46 C 0.30455(18) 0.65896(14) 0.77018(12) 0.0459(6) Uani 1 1 d . . .
H46A H 0.2883 0.7142 0.7493 0.069 Uiso 1 1 calc R . .
H46B H 0.2453 0.6433 0.7814 0.069 Uiso 1 1 calc R . .
H46C H 0.3559 0.6206 0.7420 0.069 Uiso 1 1 calc R . .
C47 C 0.43342(18) 0.68393(14) 0.81245(12) 0.0463(6) Uani 1 1 d . . .
H47A H 0.4169 0.7380 0.7896 0.069 Uiso 1 1 calc R . .
H47B H 0.4873 0.6446 0.7863 0.069 Uiso 1 1 calc R . .
H47C H 0.4542 0.6863 0.8508 0.069 Uiso 1 1 calc R . .
C48 C 0.31686(15) 0.47742(13) 1.03363(10) 0.0335(5) Uani 1 1 d DU . .
C49 C 0.2035(2) 0.5161(3) 1.04523(14) 0.0578(11) Uani 0.816(5) 1 d PDU A 1
H49A H 0.1768 0.4881 1.0229 0.087 Uiso 0.816(5) 1 calc PR A 1
H49B H 0.1849 0.5740 1.0301 0.087 Uiso 0.816(5) 1 calc PR A 1
H49C H 0.1766 0.5110 1.0900 0.087 Uiso 0.816(5) 1 calc PR A 1
C50 C 0.3581(3) 0.5211(2) 1.06778(14) 0.0546(10) Uani 0.816(5) 1 d PDU A 1
H50A H 0.3314 0.5162 1.1126 0.082 Uiso 0.816(5) 1 calc PR A 1
H50B H 0.3395 0.5790 1.0525 0.082 Uiso 0.816(5) 1 calc PR A 1
H50C H 0.4303 0.4965 1.0603 0.082 Uiso 0.816(5) 1 calc PR A 1
C51 C 0.3408(3) 0.38892(17) 1.06038(14) 0.0518(10) Uani 0.816(5) 1 d PDU A 1
H51A H 0.3136 0.3605 1.0387 0.078 Uiso 0.816(5) 1 calc PR A 1
H51B H 0.3116 0.3870 1.1050 0.078 Uiso 0.816(5) 1 calc PR A 1
H51C H 0.4126 0.3622 1.0547 0.078 Uiso 0.816(5) 1 calc PR A 1
C49X C 0.2547(14) 0.4230(12) 1.0437(10) 0.106(8) Uani 0.184(5) 1 d PDU A 2
H49D H 0.2281 0.4156 1.0884 0.160 Uiso 0.184(5) 1 calc PR A 2
H49E H 0.2958 0.3697 1.0280 0.160 Uiso 0.184(5) 1 calc PR A 2
H49F H 0.2001 0.4484 1.0212 0.160 Uiso 0.184(5) 1 calc PR A 2
C50X C 0.2615(13) 0.5584(7) 1.0617(7) 0.097(8) Uani 0.184(5) 1 d PDU A 2
H50D H 0.2378 0.5488 1.1065 0.145 Uiso 0.184(5) 1 calc PR A 2
H50E H 0.2051 0.5888 1.0415 0.145 Uiso 0.184(5) 1 calc PR A 2
H50F H 0.3058 0.5901 1.0552 0.145 Uiso 0.184(5) 1 calc PR A 2
C51X C 0.4053(8) 0.4312(10) 1.0663(6) 0.068(5) Uani 0.184(5) 1 d PDU A 2
H51D H 0.3812 0.4253 1.1115 0.101 Uiso 0.184(5) 1 calc PR A 2
H51E H 0.4508 0.4620 1.0576 0.101 Uiso 0.184(5) 1 calc PR A 2
H51F H 0.4398 0.3771 1.0507 0.101 Uiso 0.184(5) 1 calc PR A 2
C52 C 0.54390(13) 0.35447(11) 0.83797(9) 0.0234(4) Uani 1 1 d . . .
H52A H 0.5768 0.3161 0.8704 0.028 Uiso 1 1 calc R . .
H52B H 0.5945 0.3735 0.8086 0.028 Uiso 1 1 calc R . .
C53 C 0.57697(12) 0.25412(11) 0.76030(8) 0.0200(4) Uani 1 1 d . . .
C54 C 0.50812(13) 0.30799(11) 0.80261(8) 0.0209(4) Uani 1 1 d . . .
C55 C 0.41091(13) 0.30987(12) 0.81408(9) 0.0276(4) Uani 1 1 d . . .
H55 H 0.3624 0.3460 0.8426 0.033 Uiso 1 1 calc R . .
C56 C 0.38298(14) 0.26032(13) 0.78493(10) 0.0318(5) Uani 1 1 d . . .
C57 C 0.45480(14) 0.20613(12) 0.74451(9) 0.0294(4) Uani 1 1 d . . .
H57 H 0.4361 0.1716 0.7248 0.035 Uiso 1 1 calc R . .
C58 C 0.55351(13) 0.20082(11) 0.73197(8) 0.0222(4) Uani 1 1 d . . .
C59 C 0.27639(16) 0.26523(17) 0.79666(14) 0.0553(7) Uani 1 1 d . . .
H59A H 0.2419 0.2876 0.8369 0.083 Uiso 1 1 calc R . .
H59B H 0.2736 0.2105 0.7973 0.083 Uiso 1 1 calc R . .
H59C H 0.2446 0.3008 0.7634 0.083 Uiso 1 1 calc R . .
C60 C 0.63198(13) 0.13672(11) 0.69134(8) 0.0231(4) Uani 1 1 d . . .
H60A H 0.6887 0.1557 0.6734 0.028 Uiso 1 1 calc R . .
H60B H 0.6044 0.1315 0.6562 0.028 Uiso 1 1 calc R . .
C61 C 0.75442(13) 0.02678(11) 0.75180(8) 0.0202(4) Uani 1 1 d . . .
C62 C 0.66919(13) 0.05290(11) 0.72601(8) 0.0218(4) Uani 1 1 d . . .
C63 C 0.61821(14) -0.00129(12) 0.73161(9) 0.0275(4) Uani 1 1 d . . .
H63 H 0.5604 0.0156 0.7143 0.033 Uiso 1 1 calc R . .
C64 C 0.64886(15) -0.07853(12) 0.76143(9) 0.0304(4) Uani 1 1 d . . .
C65 C 0.73602(15) -0.10290(12) 0.78398(9) 0.0283(4) Uani 1 1 d . . .
H65 H 0.7590 -0.1566 0.8033 0.034 Uiso 1 1 calc R . .
C66 C 0.79156(13) -0.05225(11) 0.77956(8) 0.0229(4) Uani 1 1 d . . .
C67 C 0.88711(15) -0.08263(12) 0.80576(9) 0.0279(4) Uani 1 1 d . . .
C68 C 0.97292(15) -0.06557(14) 0.75839(11) 0.0408(5) Uani 1 1 d . . .
H68A H 0.9575 -0.0065 0.7495 0.061 Uiso 1 1 calc R . .
H68B H 0.9828 -0.0905 0.7197 0.061 Uiso 1 1 calc R . .
H68C H 1.0333 -0.0888 0.7757 0.061 Uiso 1 1 calc R . .
C69 C 0.92047(18) -0.17532(13) 0.82270(11) 0.0409(5) Uani 1 1 d . . .
H69A H 0.9843 -0.1935 0.8358 0.061 Uiso 1 1 calc R . .
H69B H 0.9272 -0.2033 0.7862 0.061 Uiso 1 1 calc R . .
H69C H 0.8713 -0.1882 0.8569 0.061 Uiso 1 1 calc R . .
C70 C 0.86863(17) -0.04196(13) 0.86576(10) 0.0361(5) Uani 1 1 d . . .
H70A H 0.9263 -0.0669 0.8856 0.054 Uiso 1 1 calc R . .
H70B H 0.8104 -0.0495 0.8944 0.054 Uiso 1 1 calc R . .
H70C H 0.8574 0.0165 0.8557 0.054 Uiso 1 1 calc R . .
C71 C 0.58689(17) -0.13445(14) 0.77018(11) 0.0397(5) Uani 1 1 d . . .
C72 C 0.5605(3) -0.1381(2) 0.70956(14) 0.0780(10) Uani 1 1 d . . .
H72A H 0.5159 -0.0843 0.6968 0.117 Uiso 1 1 calc R . .
H72B H 0.5275 -0.1785 0.7148 0.117 Uiso 1 1 calc R . .
H72C H 0.6207 -0.1538 0.6774 0.117 Uiso 1 1 calc R . .
C73 C 0.6420(2) -0.22148(18) 0.7944(2) 0.0893(12) Uani 1 1 d . . .
H73A H 0.7020 -0.2454 0.7638 0.134 Uiso 1 1 calc R . .
H73B H 0.5993 -0.2546 0.8010 0.134 Uiso 1 1 calc R . .
H73C H 0.6600 -0.2202 0.8340 0.134 Uiso 1 1 calc R . .
C74 C 0.4933(2) -0.1009(2) 0.81900(14) 0.0670(9) Uani 1 1 d . . .
H74A H 0.5114 -0.1022 0.8591 0.100 Uiso 1 1 calc R . .
H74B H 0.4515 -0.1344 0.8237 0.100 Uiso 1 1 calc R . .
H74C H 0.4570 -0.0444 0.8055 0.100 Uiso 1 1 calc R . .
N1 N 0.68025(11) 0.14878(9) 0.85011(7) 0.0217(3) Uani 1 1 d . . .
C75 C 0.60265(13) 0.14040(11) 0.89620(8) 0.0232(4) Uani 1 1 d . . .
C76 C 0.54740(15) 0.09532(13) 0.88728(10) 0.0324(5) Uani 1 1 d . . .
H76 H 0.5638 0.0694 0.8497 0.039 Uiso 1 1 calc R . .
C77 C 0.46855(16) 0.08848(15) 0.93331(10) 0.0395(5) Uani 1 1 d . . .
H77 H 0.4311 0.0577 0.9270 0.047 Uiso 1 1 calc R . .
C78 C 0.44330(15) 0.12550(14) 0.98824(10) 0.0359(5) Uani 1 1 d . . .
C79 C 0.49920(15) 0.17013(13) 0.99666(10) 0.0356(5) Uani 1 1 d . . .
H79 H 0.4824 0.1961 1.0342 0.043 Uiso 1 1 calc R . .
C80 C 0.57864(15) 0.17758(12) 0.95161(9) 0.0306(4) Uani 1 1 d . . .
H80 H 0.6165 0.2077 0.9584 0.037 Uiso 1 1 calc R . .
C81 C 0.35699(17) 0.11739(18) 1.03824(11) 0.0526(7) Uani 1 1 d . . .
H81A H 0.3194 0.0929 1.0215 0.079 Uiso 1 1 calc R . .
H81B H 0.3141 0.1715 1.0514 0.079 Uiso 1 1 calc R . .
H81C H 0.3817 0.0825 1.0741 0.079 Uiso 1 1 calc R . .
N2 N 0.82745(11) 0.36314(10) 0.63926(7) 0.0242(3) Uani 1 1 d . . .
C82 C 0.89669(14) 0.40152(12) 0.61874(9) 0.0272(4) Uani 1 1 d . . .
C83 C 0.88342(16) 0.47362(13) 0.64323(10) 0.0336(5) Uani 1 1 d . . .
H83 H 0.8257 0.4975 0.6730 0.040 Uiso 1 1 calc R . .
C84 C 0.95481(17) 0.51019(14) 0.62392(11) 0.0409(5) Uani 1 1 d . . .
H84 H 0.9451 0.5596 0.6406 0.049 Uiso 1 1 calc R . .
C85 C 1.03968(17) 0.47676(15) 0.58111(11) 0.0429(6) Uani 1 1 d . . .
C86 C 1.05175(17) 0.40469(16) 0.55687(12) 0.0481(6) Uani 1 1 d . . .
H86 H 1.1099 0.3808 0.5274 0.058 Uiso 1 1 calc R . .
C87 C 0.98146(16) 0.36729(15) 0.57459(10) 0.0395(5) Uani 1 1 d . . .
H87 H 0.9906 0.3187 0.5570 0.047 Uiso 1 1 calc R . .
C88 C 1.1177(2) 0.51666(19) 0.56111(14) 0.0638(8) Uani 1 1 d . . .
H88A H 1.1833 0.4746 0.5583 0.096 Uiso 1 1 calc R . .
H88B H 1.1089 0.5543 0.5918 0.096 Uiso 1 1 calc R . .
H88C H 1.1115 0.5469 0.5202 0.096 Uiso 1 1 calc R . .
V3 V 0.87037(2) 0.195644(19) 0.903674(15) 0.02352(8) Uani 1 1 d . B .
O7 O 0.76892(11) 0.26312(9) 0.93000(7) 0.0386(4) Uani 1 1 d . . .
O8 O 0.89135(11) 0.11498(8) 0.96149(6) 0.0339(3) Uani 1 1 d DU . .
C89 C 0.83113(18) 0.10376(14) 1.02190(10) 0.0326(6) Uani 0.920(5) 1 d PDU B 1
H89 H 0.7755 0.1559 1.0317 0.039 Uiso 0.920(5) 1 calc PR B 1
C90 C 0.8975(2) 0.08164(17) 1.06945(12) 0.0559(7) Uani 1 1 d DU . .
H90A H 0.9519 0.0304 1.0599 0.084 Uiso 0.920(5) 1 calc PR B 1
H90B H 0.8590 0.0750 1.1113 0.084 Uiso 0.920(5) 1 calc PR B 1
H90C H 0.9244 0.1253 1.0678 0.084 Uiso 0.920(5) 1 calc PR B 1
H90D H 0.9621 0.0882 1.0629 0.084 Uiso 0.080(5) 1 calc PR B 2
H90E H 0.8905 0.0430 1.1058 0.084 Uiso 0.080(5) 1 calc PR B 2
H90F H 0.8451 0.1346 1.0767 0.084 Uiso 0.080(5) 1 calc PR B 2
C91 C 0.7906(2) 0.03816(16) 1.01973(12) 0.0491(6) Uani 1 1 d DU . .
H91A H 0.7465 0.0561 0.9896 0.074 Uiso 0.920(5) 1 calc PR B 1
H91B H 0.7537 0.0272 1.0612 0.074 Uiso 0.920(5) 1 calc PR B 1
H91C H 0.8452 -0.0117 1.0070 0.074 Uiso 0.920(5) 1 calc PR B 1
H91D H 0.7866 0.0173 0.9823 0.074 Uiso 0.080(5) 1 calc PR B 2
H91E H 0.7379 0.0909 1.0267 0.074 Uiso 0.080(5) 1 calc PR B 2
H91F H 0.7831 -0.0007 1.0559 0.074 Uiso 0.080(5) 1 calc PR B 2
C89X C 0.8892(14) 0.0487(11) 1.0109(7) 0.031(4) Uani 0.080(5) 1 d PDU B 2
H89X H 0.9449 -0.0031 1.0001 0.037 Uiso 0.080(5) 1 calc PR B 2
V4 V 0.58513(2) 0.49662(2) 0.717154(15) 0.02678(8) Uani 1 1 d . C .
O9 O 0.66359(11) 0.51066(10) 0.74784(7) 0.0414(4) Uani 1 1 d . . .
O10 O 0.55926(11) 0.57158(9) 0.65596(7) 0.0404(4) Uani 1 1 d DU . .
C92 C 0.5977(2) 0.63899(16) 0.63089(14) 0.0409(8) Uani 0.868(7) 1 d PDU C 1
H92 H 0.6321 0.6477 0.6616 0.049 Uiso 0.868(7) 1 calc PR C 1
C93 C 0.6690(2) 0.6151(2) 0.57226(15) 0.0782(10) Uani 1 1 d DU . .
H93A H 0.7246 0.5665 0.5811 0.117 Uiso 0.868(7) 1 calc PR C 1
H93B H 0.6934 0.6600 0.5536 0.117 Uiso 0.868(7) 1 calc PR C 1
H93C H 0.6364 0.6030 0.5432 0.117 Uiso 0.868(7) 1 calc PR C 1
H93D H 0.7008 0.5590 0.5601 0.117 Uiso 0.132(7) 1 calc PR C 2
H93E H 0.7035 0.6242 0.6017 0.117 Uiso 0.132(7) 1 calc PR C 2
H93F H 0.6719 0.6534 0.5351 0.117 Uiso 0.132(7) 1 calc PR C 2
C94 C 0.5097(2) 0.71425(15) 0.62280(13) 0.0572(7) Uani 1 1 d DU . .
H94A H 0.4664 0.7271 0.6635 0.086 Uiso 0.868(7) 1 calc PR C 1
H94B H 0.4733 0.7044 0.5950 0.086 Uiso 0.868(7) 1 calc PR C 1
H94C H 0.5323 0.7602 0.6046 0.086 Uiso 0.868(7) 1 calc PR C 1
H94D H 0.4417 0.7179 0.6421 0.086 Uiso 0.132(7) 1 calc PR C 2
H94E H 0.5094 0.7545 0.5867 0.086 Uiso 0.132(7) 1 calc PR C 2
H94F H 0.5409 0.7252 0.6533 0.086 Uiso 0.132(7) 1 calc PR C 2
C92X C 0.5682(10) 0.6279(8) 0.6013(7) 0.037(4) Uani 0.132(7) 1 d PDU C 2
H92X H 0.5348 0.6182 0.5705 0.045 Uiso 0.132(7) 1 calc PR C 2
O11 O 0.85899(9) 0.16336(8) 0.83647(6) 0.0253(3) Uani 1 1 d . . .
O12 O 0.63420(9) 0.39929(8) 0.68979(6) 0.0272(3) Uani 1 1 d . . .
N3 N 0.3323(4) 0.3659(4) 0.5985(3) 0.200(3) Uani 1 1 d . . .
C95 C 0.3717(3) 0.3899(3) 0.6255(2) 0.0924(12) Uani 1 1 d . . .
C96 C 0.4190(2) 0.4196(2) 0.65660(15) 0.0727(9) Uani 1 1 d . . .
H96A H 0.4592 0.4476 0.6266 0.109 Uiso 1 1 calc R . .
H96B H 0.4618 0.3744 0.6800 0.109 Uiso 1 1 calc R . .
H96C H 0.3701 0.4582 0.6856 0.109 Uiso 1 1 calc R . .

loop_
_atom_site_aniso_label
_atom_site_aniso_U_11
_atom_site_aniso_U_22
_atom_site_aniso_U_33
_atom_site_aniso_U_23
_atom_site_aniso_U_13
_atom_site_aniso_U_12
V1 0.01831(14) 0.02037(15) 0.01773(15) -0.00386(12) -0.00157(11) -0.00934(12)
V2 0.01912(15) 0.02412(16) 0.01720(15) -0.00301(12) -0.00037(12) -0.01041(12)
O1 0.0307(7) 0.0259(7) 0.0287(7) -0.0020(6) -0.0093(6) -0.0158(6)
O2 0.0169(6) 0.0252(6) 0.0174(6) -0.0035(5) -0.0006(5) -0.0100(5)
O3 0.0236(6) 0.0318(7) 0.0183(6) -0.0052(5) -0.0005(5) -0.0142(6)
C1 0.0208(9) 0.0222(9) 0.0253(9) -0.0057(7) -0.0025(7) -0.0101(7)
C2 0.0210(9) 0.0268(10) 0.0254(10) -0.0066(8) -0.0045(7) -0.0086(7)
C3 0.0261(9) 0.0291(10) 0.0292(10) -0.0111(8) -0.0020(8) -0.0145(8)
C4 0.0300(10) 0.0263(10) 0.0289(10) -0.0085(8) 0.0026(8) -0.0149(8)
C5 0.0302(10) 0.0264(10) 0.0244(10) -0.0023(8) -0.0017(8) -0.0131(8)
C6 0.0213(9) 0.0285(10) 0.0236(9) -0.0058(8) -0.0016(7) -0.0117(8)
C7 0.0356(11) 0.0354(11) 0.0303(11) -0.0015(9) -0.0133(9) -0.0172(9)
C8 0.0504(14) 0.0482(14) 0.0432(13) 0.0020(11) -0.0239(11) -0.0261(12)
C9 0.0548(15) 0.0347(12) 0.0540(15) 0.0022(11) -0.0323(12) -0.0126(11)
C10 0.0546(14) 0.0567(15) 0.0264(11) 0.0037(10) -0.0127(10) -0.0351(12)
C11 0.0646(16) 0.0353(12) 0.0359(12) -0.0041(10) -0.0021(11) -0.0358(12)
C12 0.112(3) 0.0329(15) 0.091(2) 0.0039(15) -0.028(2) -0.0328(17)
C13 0.113(2) 0.0719(19) 0.0492(16) -0.0052(14) -0.0084(16) -0.076(2)
C14 0.121(3) 0.093(2) 0.0433(16) -0.0125(15) 0.0161(16) -0.088(2)
C15 0.0244(9) 0.0290(10) 0.0190(9) -0.0014(7) -0.0041(7) -0.0140(8)
C16 0.0162(8) 0.0319(10) 0.0183(9) -0.0020(7) -0.0008(7) -0.0101(7)
C17 0.0205(9) 0.0374(11) 0.0191(9) -0.0062(8) -0.0007(7) -0.0131(8)
C18 0.0267(11) 0.0694(16) 0.0367(12) -0.0178(11) -0.0025(9) -0.0231(11)
C19 0.0206(11) 0.096(2) 0.0466(14) -0.0350(14) 0.0043(10) -0.0204(12)
C20 0.0222(10) 0.0713(17) 0.0375(12) -0.0277(12) 0.0033(9) -0.0108(11)
C21 0.0224(9) 0.0370(11) 0.0237(10) -0.0081(8) -0.0027(8) -0.0092(8)
C22 0.0254(13) 0.181(4) 0.098(3) -0.090(3) 0.0175(15) -0.0378(19)
C23 0.0267(10) 0.0324(11) 0.0240(10) -0.0100(8) -0.0014(8) -0.0081(8)
C24 0.0262(9) 0.0340(11) 0.0194(9) -0.0088(8) 0.0018(7) -0.0162(8)
C25 0.0268(10) 0.0340(11) 0.0207(9) -0.0115(8) 0.0007(8) -0.0138(8)
C26 0.0321(11) 0.0439(12) 0.0244(10) -0.0148(9) 0.0023(8) -0.0148(9)
C27 0.0391(12) 0.0504(13) 0.0199(10) -0.0135(9) 0.0041(9) -0.0205(10)
C28 0.0451(13) 0.0476(13) 0.0173(9) -0.0051(9) -0.0016(9) -0.0244(11)
C29 0.0349(11) 0.0359(11) 0.0218(9) -0.0055(8) -0.0050(8) -0.0188(9)
C30 0.0489(14) 0.0726(18) 0.0239(11) -0.0125(11) 0.0099(10) -0.0221(13)
C31 0.0513(17) 0.135(3) 0.0439(16) -0.0121(18) 0.0160(13) -0.0488(19)
C32 0.076(2) 0.087(2) 0.0315(14) -0.0190(15) 0.0135(14) -0.0030(18)
C33 0.0595(17) 0.088(2) 0.0247(12) -0.0095(13) 0.0109(11) -0.0265(16)
C34 0.0389(12) 0.0455(13) 0.0247(10) 0.0039(9) -0.0095(9) -0.0226(10)
C35 0.0431(13) 0.0655(17) 0.0435(14) 0.0078(12) -0.0182(11) -0.0322(13)
C36 0.0513(15) 0.0663(17) 0.0325(13) 0.0047(12) -0.0175(11) -0.0224(13)
C37 0.0367(12) 0.0448(13) 0.0370(12) 0.0007(10) -0.0074(10) -0.0141(10)
O4 0.0267(7) 0.0271(7) 0.0263(7) -0.0028(6) 0.0021(6) -0.0108(6)
O5 0.0159(6) 0.0219(6) 0.0211(6) -0.0029(5) 0.0003(5) -0.0088(5)
O6 0.0200(6) 0.0206(6) 0.0204(6) -0.0049(5) -0.0020(5) -0.0097(5)
C38 0.0200(9) 0.0274(10) 0.0259(10) -0.0073(8) 0.0029(7) -0.0120(7)
C39 0.0245(9) 0.0245(10) 0.0325(11) -0.0062(8) 0.0005(8) -0.0118(8)
C40 0.0260(10) 0.0268(10) 0.0367(11) -0.0124(9) 0.0050(8) -0.0106(8)
C41 0.0251(9) 0.0313(10) 0.0265(10) -0.0087(8) 0.0016(8) -0.0124(8)
C42 0.0238(9) 0.0281(10) 0.0276(10) -0.0037(8) -0.0026(8) -0.0104(8)
C43 0.0203(9) 0.0261(10) 0.0273(10) -0.0075(8) -0.0024(7) -0.0094(7)
C44 0.0339(11) 0.0226(10) 0.0443(13) -0.0053(9) 0.0064(10) -0.0103(9)
C45 0.0672(18) 0.0236(12) 0.0616(18) -0.0025(11) 0.0216(14) -0.0039(12)
C46 0.0409(13) 0.0342(12) 0.0551(15) 0.0072(11) -0.0042(11) -0.0119(10)
C47 0.0537(15) 0.0371(13) 0.0543(15) -0.0083(11) 0.0041(12) -0.0299(12)
C48 0.0333(11) 0.0362(11) 0.0286(11) -0.0098(9) 0.0036(9) -0.0120(9)
C49 0.0342(16) 0.086(3) 0.0333(17) 0.0016(17) 0.0103(13) -0.0103(16)
C50 0.077(2) 0.067(2) 0.0315(16) -0.0144(15) -0.0051(16) -0.037(2)
C51 0.070(2) 0.0426(17) 0.0280(15) -0.0020(13) 0.0090(15) -0.0139(16)
C49X 0.106(15) 0.160(19) 0.088(14) -0.008(14) 0.003(12) -0.100(16)
C50X 0.130(18) 0.066(9) 0.036(9) -0.023(8) 0.021(10) 0.017(9)
C51X 0.058(8) 0.099(13) 0.021(6) 0.001(7) 0.005(6) -0.009(7)
C52 0.0208(9) 0.0244(9) 0.0251(9) -0.0050(7) -0.0005(7) -0.0089(7)
C53 0.0161(8) 0.0231(9) 0.0203(9) -0.0001(7) -0.0021(7) -0.0078(7)
C54 0.0203(9) 0.0209(9) 0.0206(9) -0.0014(7) -0.0025(7) -0.0071(7)
C55 0.0185(9) 0.0292(10) 0.0319(11) -0.0068(8) 0.0010(8) -0.0063(8)
C56 0.0175(9) 0.0365(11) 0.0425(12) -0.0079(9) -0.0031(8) -0.0103(8)
C57 0.0234(9) 0.0352(11) 0.0352(11) -0.0080(9) -0.0075(8) -0.0130(8)
C58 0.0196(8) 0.0249(9) 0.0222(9) -0.0020(7) -0.0047(7) -0.0072(7)
C59 0.0213(11) 0.0688(18) 0.083(2) -0.0361(15) 0.0008(11) -0.0179(11)
C60 0.0217(9) 0.0288(10) 0.0217(9) -0.0067(8) -0.0040(7) -0.0104(8)
C61 0.0228(9) 0.0230(9) 0.0174(8) -0.0072(7) 0.0027(7) -0.0125(7)
C62 0.0228(9) 0.0258(9) 0.0191(9) -0.0083(7) 0.0006(7) -0.0110(7)
C63 0.0254(9) 0.0351(11) 0.0266(10) -0.0115(8) 0.0005(8) -0.0154(8)
C64 0.0350(11) 0.0324(11) 0.0294(10) -0.0107(9) 0.0039(9) -0.0210(9)
C65 0.0389(11) 0.0258(10) 0.0230(10) -0.0050(8) 0.0011(8) -0.0176(9)
C66 0.0276(9) 0.0243(9) 0.0178(9) -0.0064(7) 0.0020(7) -0.0119(8)
C67 0.0326(10) 0.0248(10) 0.0253(10) -0.0018(8) -0.0061(8) -0.0084(8)
C68 0.0274(11) 0.0403(13) 0.0481(14) 0.0023(11) -0.0071(10) -0.0065(9)
C69 0.0545(14) 0.0282(11) 0.0394(13) -0.0004(9) -0.0174(11) -0.0091(10)
C70 0.0469(13) 0.0344(12) 0.0323(11) -0.0040(9) -0.0169(10) -0.0137(10)
C71 0.0439(13) 0.0413(13) 0.0456(13) -0.0092(10) -0.0008(10) -0.0306(11)
C72 0.114(3) 0.104(3) 0.0614(19) -0.0147(18) -0.0132(18) -0.088(2)
C73 0.073(2) 0.0472(18) 0.165(4) 0.006(2) -0.027(2) -0.0442(17)
C74 0.0649(18) 0.089(2) 0.0678(19) -0.0232(17) 0.0138(15) -0.0602(18)
N1 0.0216(7) 0.0224(8) 0.0211(8) -0.0024(6) -0.0015(6) -0.0089(6)
C75 0.0227(9) 0.0229(9) 0.0208(9) 0.0009(7) -0.0002(7) -0.0077(7)
C76 0.0327(11) 0.0423(12) 0.0265(10) -0.0029(9) -0.0004(8) -0.0211(9)
C77 0.0340(11) 0.0548(14) 0.0354(12) 0.0041(10) -0.0037(9) -0.0268(11)
C78 0.0235(10) 0.0485(13) 0.0281(11) 0.0084(9) -0.0002(8) -0.0114(9)
C79 0.0353(11) 0.0403(12) 0.0243(10) -0.0032(9) 0.0046(9) -0.0111(10)
C80 0.0358(11) 0.0321(11) 0.0241(10) -0.0023(8) 0.0005(8) -0.0156(9)
C81 0.0320(12) 0.0798(19) 0.0371(14) 0.0097(13) 0.0039(10) -0.0214(13)
N2 0.0258(8) 0.0300(9) 0.0189(8) -0.0014(6) -0.0012(6) -0.0142(7)
C82 0.0288(10) 0.0334(11) 0.0224(10) 0.0038(8) -0.0030(8) -0.0180(8)
C83 0.0369(11) 0.0345(11) 0.0317(11) -0.0010(9) 0.0015(9) -0.0206(9)
C84 0.0490(14) 0.0420(13) 0.0416(13) -0.0015(10) -0.0032(11) -0.0312(11)
C85 0.0404(13) 0.0545(15) 0.0419(13) 0.0086(11) -0.0045(10) -0.0327(12)
C86 0.0372(13) 0.0625(16) 0.0461(14) -0.0104(12) 0.0122(11) -0.0289(12)
C87 0.0375(12) 0.0483(14) 0.0356(12) -0.0095(10) 0.0065(10) -0.0241(11)
C88 0.0589(17) 0.082(2) 0.0675(19) 0.0031(16) -0.0004(14) -0.0546(16)
V3 0.02751(17) 0.02382(16) 0.02367(16) -0.00320(13) -0.00504(13) -0.01334(13)
O7 0.0349(8) 0.0343(8) 0.0456(9) -0.0112(7) -0.0006(7) -0.0117(7)
O8 0.0459(9) 0.0321(8) 0.0286(8) 0.0024(6) -0.0102(6) -0.0193(7)
C89 0.0464(14) 0.0265(13) 0.0238(11) -0.0017(9) -0.0050(10) -0.0123(11)
C90 0.086(2) 0.0538(16) 0.0354(13) 0.0030(12) -0.0248(14) -0.0273(15)
C91 0.0638(16) 0.0505(15) 0.0396(13) 0.0014(11) -0.0045(12) -0.0326(13)
C89X 0.044(10) 0.010(10) 0.035(9) 0.002(7) -0.008(10) -0.005(9)
V4 0.02549(17) 0.02657(17) 0.02665(18) -0.00286(14) 0.00198(13) -0.01109(14)
O9 0.0347(8) 0.0528(10) 0.0417(9) -0.0128(8) -0.0014(7) -0.0208(7)
O10 0.0436(9) 0.0332(8) 0.0366(9) 0.0042(7) 0.0000(7) -0.0117(7)
C92 0.0553(17) 0.0404(15) 0.0340(16) 0.0120(12) -0.0133(13) -0.0276(13)
C93 0.078(2) 0.067(2) 0.071(2) 0.0112(16) 0.0173(17) -0.0288(17)
C94 0.0770(19) 0.0371(14) 0.0592(17) 0.0042(12) -0.0185(15) -0.0216(13)
C92X 0.040(7) 0.046(7) 0.020(8) 0.006(6) -0.005(6) -0.010(7)
O11 0.0292(7) 0.0295(7) 0.0242(7) -0.0005(5) -0.0079(5) -0.0173(6)
O12 0.0259(7) 0.0266(7) 0.0246(7) -0.0020(5) 0.0022(5) -0.0083(6)
N3 0.204(5) 0.215(6) 0.245(7) 0.000(5) -0.144(5) -0.089(5)
C95 0.075(2) 0.104(3) 0.104(3) 0.017(2) -0.045(2) -0.032(2)
C96 0.0545(18) 0.097(3) 0.066(2) 0.0170(18) -0.0215(15) -0.0291(18)

loop_
_atom_type_symbol
_atom_type_description
_atom_type_scat_dispersion_real
_atom_type_scat_dispersion_imag
_atom_type_scat_source
C C 0.0033 0.0016 'International Tables Vol C Tables 4.2.6.8 and 6.1.1.4'
H H 0.0000 0.0000 'International Tables Vol C Tables 4.2.6.8 and 6.1.1.4'
N N 0.0061 0.0033 'International Tables Vol C Tables 4.2.6.8 and 6.1.1.4'
O O 0.0106 0.0060 'International Tables Vol C Tables 4.2.6.8 and 6.1.1.4'
V V 0.3005 0.5294 'International Tables Vol C Tables 4.2.6.8 and 6.1.1.4'

loop_
_geom_angle_atom_site_label_1
_geom_angle_atom_site_label_2
_geom_angle_atom_site_label_3
_geom_angle
_geom_angle_site_symmetry_1
_geom_angle_site_symmetry_3
_geom_angle_publ_flag
N1 V1 O6 101.08(6) . . ?
N1 V1 O11 100.30(7) . . ?
O6 V1 O11 112.82(6) . . ?
N1 V1 O5 95.27(6) . . ?
O6 V1 O5 103.29(5) . . ?
O11 V1 O5 136.67(6) . . ?
N1 V1 O2 158.47(6) . . ?
O6 V1 O2 97.25(5) . . ?
O11 V1 O2 82.69(5) . . ?
O5 V1 O2 69.39(5) . . ?
N2 V2 O3 101.35(7) . . ?
N2 V2 O12 99.99(7) . . ?
O3 V2 O12 113.62(6) . . ?
N2 V2 O2 94.82(7) . . ?
O3 V2 O2 104.74(6) . . ?
O12 V2 O2 134.81(6) . . ?
N2 V2 O5 158.26(6) . . ?
O3 V2 O5 97.04(5) . . ?
O12 V2 O5 82.93(5) . . ?
O2 V2 O5 69.15(5) . . ?
C1 O1 V3 143.12(12) . . ?
C16 O2 V2 120.36(11) . . ?
C16 O2 V1 127.86(11) . . ?
V2 O2 V1 110.36(5) . . ?
C24 O3 V2 126.57(11) . . ?
O1 C1 C6 118.34(15) . . ?
O1 C1 C2 120.60(16) . . ?
C6 C1 C2 121.02(16) . . ?
C3 C2 C1 116.59(17) . . ?
C3 C2 C7 121.46(16) . . ?
C1 C2 C7 121.93(16) . . ?
C4 C3 C2 124.06(17) . . ?
C3 C4 C5 117.18(17) . . ?
C3 C4 C11 123.00(18) . . ?
C5 C4 C11 119.82(19) . . ?
C6 C5 C4 122.06(18) . . ?
C5 C6 C1 119.09(17) . . ?
C5 C6 C15 120.08(17) . . ?
C1 C6 C15 120.84(16) . . ?
C10 C7 C9 110.28(19) . . ?
C10 C7 C8 107.55(18) . . ?
C9 C7 C8 107.24(18) . . ?
C10 C7 C2 109.25(17) . . ?
C9 C7 C2 110.98(17) . . ?
C8 C7 C2 111.47(17) . . ?
C13 C11 C14 109.5(2) . . ?
C13 C11 C4 112.30(19) . . ?
C14 C11 C4 109.21(19) . . ?
C13 C11 C12 107.7(2) . . ?
C14 C11 C12 109.4(2) . . ?
C4 C11 C12 108.7(2) . . ?
C6 C15 C17 114.55(15) . . ?
O2 C16 C21 118.52(16) . . ?
O2 C16 C17 118.84(15) . . ?
C21 C16 C17 122.53(16) . . ?
C18 C17 C16 117.70(17) . . ?
C18 C17 C15 123.01(17) . . ?
C16 C17 C15 119.06(15) . . ?
C17 C18 C19 121.9(2) . . ?
C20 C19 C18 118.38(19) . . ?
C20 C19 C22 120.8(2) . . ?
C18 C19 C22 120.8(2) . . ?
C19 C20 C21 122.5(2) . . ?
C16 C21 C20 116.89(18) . . ?
C16 C21 C23 121.83(16) . . ?
C20 C21 C23 121.15(17) . . ?
C25 C23 C21 112.52(17) . . ?
O3 C24 C25 117.72(16) . . ?
O3 C24 C29 120.26(17) . . ?
C25 C24 C29 122.02(17) . . ?
C26 C25 C24 117.99(18) . . ?
C26 C25 C23 118.61(18) . . ?
C24 C25 C23 123.40(16) . . ?
C27 C26 C25 122.4(2) . . ?
C26 C27 C28 117.23(18) . . ?
C26 C27 C30 119.2(2) . . ?
C28 C27 C30 123.6(2) . . ?
C27 C28 C29 123.8(2) . . ?
C28 C29 C24 116.10(19) . . ?
C28 C29 C34 121.19(18) . . ?
C24 C29 C34 122.70(17) . . ?
C32 C30 C27 109.8(2) . . ?
C32 C30 C31 110.2(3) . . ?
C27 C30 C31 108.03(19) . . ?
C32 C30 C33 109.2(2) . . ?
C27 C30 C33 111.9(2) . . ?
C31 C30 C33 107.7(2) . . ?
C29 C34 C37 111.53(17) . . ?
C29 C34 C36 111.88(18) . . ?
C37 C34 C36 106.67(19) . . ?
C29 C34 C35 109.84(18) . . ?
C37 C34 C35 109.77(18) . . ?
C36 C34 C35 107.01(18) . . ?
C38 O4 V4 142.31(12) . . ?
C53 O5 V1 119.78(10) . . ?
C53 O5 V2 128.75(10) . . ?
V1 O5 V2 110.40(5) . . ?
C61 O6 V1 128.53(10) . . ?
O4 C38 C43 117.83(16) . . ?
O4 C38 C39 120.99(17) . . ?
C43 C38 C39 121.17(17) . . ?
C40 C39 C38 116.52(18) . . ?
C40 C39 C44 122.09(17) . . ?
C38 C39 C44 121.32(17) . . ?
C39 C40 C41 124.15(18) . . ?
C42 C41 C40 116.93(18) . . ?
C42 C41 C48 121.63(18) . . ?
C40 C41 C48 121.39(17) . . ?
C43 C42 C41 121.74(18) . . ?
C42 C43 C38 119.45(17) . . ?
C42 C43 C52 119.90(17) . . ?
C38 C43 C52 120.61(16) . . ?
C46 C44 C39 112.71(17) . . ?
C46 C44 C47 109.98(19) . . ?
C39 C44 C47 108.88(18) . . ?
C46 C44 C45 106.9(2) . . ?
C39 C44 C45 111.41(18) . . ?
C47 C44 C45 106.80(19) . . ?
C50X C48 C49X 113.0(8) . . ?
C50 C48 C51 109.1(2) . . ?
C50X C48 C41 113.7(6) . . ?
C50 C48 C41 109.43(19) . . ?
C49X C48 C41 107.4(8) . . ?
C51 C48 C41 112.66(18) . . ?
C50 C48 C49 109.5(2) . . ?
C51 C48 C49 106.9(2) . . ?
C41 C48 C49 109.18(19) . . ?
C50X C48 C51X 108.1(8) . . ?
C49X C48 C51X 106.8(9) . . ?
C41 C48 C51X 107.4(5) . . ?
C49 C48 C51X 143.4(5) . . ?
C43 C52 C54 116.27(15) . . ?
O5 C53 C58 118.72(15) . . ?
O5 C53 C54 118.04(15) . . ?
C58 C53 C54 123.12(16) . . ?
C55 C54 C53 117.27(16) . . ?
C55 C54 C52 123.50(16) . . ?
C53 C54 C52 118.93(15) . . ?
C56 C55 C54 121.74(18) . . ?
C55 C56 C57 118.77(17) . . ?
C55 C56 C59 120.79(19) . . ?
C57 C56 C59 120.44(19) . . ?
C56 C57 C58 121.94(18) . . ?
C53 C58 C57 117.05(17) . . ?
C53 C58 C60 121.97(15) . . ?
C57 C58 C60 120.92(16) . . ?
C58 C60 C62 113.89(15) . . ?
O6 C61 C66 120.36(16) . . ?
O6 C61 C62 117.59(16) . . ?
C66 C61 C62 122.05(16) . . ?
C63 C62 C61 117.99(17) . . ?
C63 C62 C60 119.29(16) . . ?
C61 C62 C60 122.71(16) . . ?
C64 C63 C62 122.24(18) . . ?
C63 C64 C65 117.66(18) . . ?
C63 C64 C71 120.55(19) . . ?
C65 C64 C71 121.79(19) . . ?
C64 C65 C66 123.29(19) . . ?
C61 C66 C65 116.63(17) . . ?
C61 C66 C67 122.54(16) . . ?
C65 C66 C67 120.82(17) . . ?
C70 C67 C68 110.16(17) . . ?
C70 C67 C69 107.12(17) . . ?
C68 C67 C69 106.72(17) . . ?
C70 C67 C66 109.42(16) . . ?
C68 C67 C66 111.88(16) . . ?
C69 C67 C66 111.41(17) . . ?
C72 C71 C74 110.2(2) . . ?
C72 C71 C73 108.4(2) . . ?
C74 C71 C73 107.2(2) . . ?
C72 C71 C64 110.54(19) . . ?
C74 C71 C64 108.50(18) . . ?
C73 C71 C64 111.9(2) . . ?
C75 N1 V1 174.01(14) . . ?
N1 C75 C80 120.11(17) . . ?
N1 C75 C76 120.13(17) . . ?
C80 C75 C76 119.76(17) . . ?
C77 C76 C75 119.7(2) . . ?
C78 C77 C76 121.2(2) . . ?
C77 C78 C79 118.50(18) . . ?
C77 C78 C81 120.7(2) . . ?
C79 C78 C81 120.8(2) . . ?
C80 C79 C78 121.5(2) . . ?
C79 C80 C75 119.30(19) . . ?
C82 N2 V2 170.99(14) . . ?
N2 C82 C83 120.00(17) . . ?
N2 C82 C87 120.29(18) . . ?
C83 C82 C87 119.69(18) . . ?
C84 C83 C82 119.6(2) . . ?
C85 C84 C83 121.6(2) . . ?
C84 C85 C86 118.1(2) . . ?
C84 C85 C88 121.1(2) . . ?
C86 C85 C88 120.8(2) . . ?
C87 C86 C85 121.7(2) . . ?
C86 C87 C82 119.3(2) . . ?
O7 V3 O11 108.61(7) . . ?
O7 V3 O8 106.90(8) . . ?
O11 V3 O8 110.44(7) . . ?
O7 V3 O1 110.64(7) . . ?
O11 V3 O1 110.92(6) . . ?
O8 V3 O1 109.25(7) . . ?
C89 O8 V3 130.38(14) . . ?
C89X O8 V3 169.0(7) . . ?
O8 C89 C91 108.66(18) . . ?
O8 C89 C90 106.76(19) . . ?
C91 C89 C90 112.5(2) . . ?
O8 C89X C91 107.2(11) . . ?
O8 C89X C90 104.1(10) . . ?
C91 C89X C90 110.5(11) . . ?
O9 V4 O10 108.08(8) . . ?
O9 V4 O12 109.26(7) . . ?
O10 V4 O12 110.66(7) . . ?
O9 V4 O4 110.21(7) . . ?
O10 V4 O4 108.17(7) . . ?
O12 V4 O4 110.42(6) . . ?
C92X O10 V4 163.5(6) . . ?
C92 O10 V4 131.59(17) . . ?
C93 C92 O10 107.8(2) . . ?
C93 C92 C94 113.9(3) . . ?
O10 C92 C94 106.8(2) . . ?
C93 C92X O10 112.0(10) . . ?
C93 C92X C94 114.6(11) . . ?
O10 C92X C94 106.4(9) . . ?
V3 O11 V1 141.62(8) . . ?
V4 O12 V2 141.72(8) . . ?
N3 C95 C96 178.8(6) . . ?

loop_
_geom_bond_atom_site_label_1
_geom_bond_atom_site_label_2
_geom_bond_distance
_geom_bond_site_symmetry_2
_geom_bond_publ_flag
V1 N1 1.6625(15) . ?
V1 O6 1.7853(12) . ?
V1 O11 1.8456(13) . ?
V1 O5 1.8944(12) . ?
V1 O2 2.1547(12) . ?
V2 N2 1.6631(15) . ?
V2 O3 1.7924(12) . ?
V2 O12 1.8450(13) . ?
V2 O2 1.9015(12) . ?
V2 O5 2.1604(12) . ?
O1 C1 1.371(2) . ?
O1 V3 1.7850(13) . ?
O2 C16 1.382(2) . ?
O3 C24 1.380(2) . ?
C1 C6 1.395(3) . ?
C1 C2 1.410(2) . ?
C2 C3 1.396(3) . ?
C2 C7 1.538(3) . ?
C3 C4 1.376(3) . ?
C4 C5 1.390(3) . ?
C4 C11 1.532(3) . ?
C5 C6 1.384(3) . ?
C6 C15 1.502(2) . ?
C7 C10 1.531(3) . ?
C7 C9 1.534(3) . ?
C7 C8 1.535(3) . ?
C11 C13 1.518(3) . ?
C11 C14 1.526(3) . ?
C11 C12 1.534(4) . ?
C15 C17 1.515(2) . ?
C16 C21 1.391(3) . ?
C16 C17 1.397(2) . ?
C17 C18 1.384(3) . ?
C18 C19 1.388(3) . ?
C19 C20 1.378(3) . ?
C19 C22 1.511(3) . ?
C20 C21 1.397(3) . ?
C21 C23 1.517(3) . ?
C23 C25 1.510(3) . ?
C24 C25 1.399(3) . ?
C24 C29 1.405(3) . ?
C25 C26 1.391(3) . ?
C26 C27 1.380(3) . ?
C27 C28 1.391(3) . ?
C27 C30 1.535(3) . ?
C28 C29 1.393(3) . ?
C29 C34 1.532(3) . ?
C30 C32 1.530(4) . ?
C30 C31 1.537(4) . ?
C30 C33 1.541(4) . ?
C34 C37 1.537(3) . ?
C34 C36 1.539(3) . ?
C34 C35 1.540(3) . ?
O4 C38 1.366(2) . ?
O4 V4 1.7803(13) . ?
O5 C53 1.3866(19) . ?
O6 C61 1.379(2) . ?
C38 C43 1.396(3) . ?
C38 C39 1.408(3) . ?
C39 C40 1.392(3) . ?
C39 C44 1.534(3) . ?
C40 C41 1.395(3) . ?
C41 C42 1.391(3) . ?
C41 C48 1.535(3) . ?
C42 C43 1.387(3) . ?
C43 C52 1.503(2) . ?
C44 C46 1.529(3) . ?
C44 C47 1.538(3) . ?
C44 C45 1.539(3) . ?
C48 C50X 1.513(8) . ?
C48 C50 1.514(3) . ?
C48 C49X 1.517(7) . ?
C48 C51 1.522(3) . ?
C48 C49 1.540(3) . ?
C48 C51X 1.545(7) . ?
C52 C54 1.512(2) . ?
C53 C58 1.389(2) . ?
C53 C54 1.395(2) . ?
C54 C55 1.391(2) . ?
C55 C56 1.387(3) . ?
C56 C57 1.388(3) . ?
C56 C59 1.511(3) . ?
C57 C58 1.393(2) . ?
C58 C60 1.520(2) . ?
C60 C62 1.524(3) . ?
C61 C66 1.397(3) . ?
C61 C62 1.403(2) . ?
C62 C63 1.395(2) . ?
C63 C64 1.380(3) . ?
C64 C65 1.391(3) . ?
C64 C71 1.540(3) . ?
C65 C66 1.399(2) . ?
C66 C67 1.538(3) . ?
C67 C70 1.530(3) . ?
C67 C68 1.534(3) . ?
C67 C69 1.537(3) . ?
C71 C72 1.501(3) . ?
C71 C74 1.528(3) . ?
C71 C73 1.531(4) . ?
N1 C75 1.380(2) . ?
C75 C80 1.393(3) . ?
C75 C76 1.395(3) . ?
C76 C77 1.384(3) . ?
C77 C78 1.380(3) . ?
C78 C79 1.392(3) . ?
C78 C81 1.514(3) . ?
C79 C80 1.382(3) . ?
N2 C82 1.380(2) . ?
C82 C83 1.392(3) . ?
C82 C87 1.396(3) . ?
C83 C84 1.383(3) . ?
C84 C85 1.378(3) . ?
C85 C86 1.394(3) . ?
C85 C88 1.509(3) . ?
C86 C87 1.378(3) . ?
V3 O7 1.5869(15) . ?
V3 O11 1.7394(13) . ?
V3 O8 1.7446(14) . ?
O8 C89 1.449(3) . ?
O8 C89X 1.472(15) . ?
C89 C91 1.497(3) . ?
C89 C90 1.519(3) . ?
C90 C89X 1.550(16) . ?
C91 C89X 1.502(16) . ?
V4 O9 1.5855(15) . ?
V4 O10 1.7419(15) . ?
V4 O12 1.7490(13) . ?
O10 C92X 1.450(12) . ?
O10 C92 1.476(3) . ?
C92 C93 1.475(4) . ?
C92 C94 1.506(4) . ?
C93 C92X 1.428(13) . ?
C94 C92X 1.540(14) . ?
N3 C95 1.141(5) . ?
C95 C96 1.362(5) . ?

loop_
_geom_torsion_atom_site_label_1
_geom_torsion_atom_site_label_2
_geom_torsion_atom_site_label_3
_geom_torsion_atom_site_label_4
_geom_torsion
_geom_torsion_site_symmetry_1
_geom_torsion_site_symmetry_2
_geom_torsion_site_symmetry_3
_geom_torsion_site_symmetry_4
_geom_torsion_publ_flag
N2 V2 O2 C16 -21.58(13) . . . . ?
O3 V2 O2 C16 81.50(12) . . . . ?
O12 V2 O2 C16 -130.80(12) . . . . ?
O5 V2 O2 C16 173.54(13) . . . . ?
N2 V2 O2 V1 170.98(7) . . . . ?
O3 V2 O2 V1 -85.94(6) . . . . ?
O12 V2 O2 V1 61.76(9) . . . . ?
O5 V2 O2 V1 6.10(5) . . . . ?
N1 V1 O2 C16 140.10(18) . . . . ?
O6 V1 O2 C16 -71.68(13) . . . . ?
O11 V1 O2 C16 40.52(13) . . . . ?
O5 V1 O2 C16 -173.20(14) . . . . ?
N1 V1 O2 V2 -53.65(18) . . . . ?
O6 V1 O2 V2 94.57(6) . . . . ?
O11 V1 O2 V2 -153.22(7) . . . . ?
O5 V1 O2 V2 -6.95(5) . . . . ?
N2 V2 O3 C24 17.32(16) . . . . ?
O12 V2 O3 C24 123.63(14) . . . . ?
O2 V2 O3 C24 -80.81(15) . . . . ?
O5 V2 O3 C24 -151.03(14) . . . . ?
V3 O1 C1 C6 -58.9(3) . . . . ?
V3 O1 C1 C2 123.49(19) . . . . ?
O1 C1 C2 C3 177.82(16) . . . . ?
C6 C1 C2 C3 0.3(3) . . . . ?
O1 C1 C2 C7 -3.9(3) . . . . ?
C6 C1 C2 C7 178.54(17) . . . . ?
C1 C2 C3 C4 -0.7(3) . . . . ?
C7 C2 C3 C4 -178.99(18) . . . . ?
C2 C3 C4 C5 0.7(3) . . . . ?
C2 C3 C4 C11 -178.93(19) . . . . ?
C3 C4 C5 C6 -0.2(3) . . . . ?
C11 C4 C5 C6 179.44(19) . . . . ?
C4 C5 C6 C1 -0.2(3) . . . . ?
C4 C5 C6 C15 -179.66(17) . . . . ?
O1 C1 C6 C5 -177.42(16) . . . . ?
C2 C1 C6 C5 0.2(3) . . . . ?
O1 C1 C6 C15 2.0(3) . . . . ?
C2 C1 C6 C15 179.60(16) . . . . ?
C3 C2 C7 C10 112.6(2) . . . . ?
C1 C2 C7 C10 -65.6(2) . . . . ?
C3 C2 C7 C9 -125.5(2) . . . . ?
C1 C2 C7 C9 56.3(2) . . . . ?
C3 C2 C7 C8 -6.1(3) . . . . ?
C1 C2 C7 C8 175.73(18) . . . . ?
C3 C4 C11 C13 -3.3(3) . . . . ?
C5 C4 C11 C13 177.1(2) . . . . ?
C3 C4 C11 C14 118.4(2) . . . . ?
C5 C4 C11 C14 -61.2(3) . . . . ?
C3 C4 C11 C12 -122.4(2) . . . . ?
C5 C4 C11 C12 58.0(3) . . . . ?
C5 C6 C15 C17 97.5(2) . . . . ?
C1 C6 C15 C17 -81.9(2) . . . . ?
V2 O2 C16 C21 -78.64(19) . . . . ?
V1 O2 C16 C21 86.40(19) . . . . ?
V2 O2 C16 C17 97.64(17) . . . . ?
V1 O2 C16 C17 -97.32(18) . . . . ?
O2 C16 C17 C18 -177.64(18) . . . . ?
C21 C16 C17 C18 -1.5(3) . . . . ?
O2 C16 C17 C15 -3.1(3) . . . . ?
C21 C16 C17 C15 173.06(18) . . . . ?
C6 C15 C17 C18 -23.0(3) . . . . ?
C6 C15 C17 C16 162.68(17) . . . . ?
C16 C17 C18 C19 -0.5(4) . . . . ?
C15 C17 C18 C19 -174.8(2) . . . . ?
C17 C18 C19 C20 1.0(4) . . . . ?
C17 C18 C19 C22 -179.9(3) . . . . ?
C18 C19 C20 C21 0.4(4) . . . . ?
C22 C19 C20 C21 -178.7(3) . . . . ?
O2 C16 C21 C20 178.95(19) . . . . ?
C17 C16 C21 C20 2.8(3) . . . . ?
O2 C16 C21 C23 3.1(3) . . . . ?
C17 C16 C21 C23 -172.99(18) . . . . ?
C19 C20 C21 C16 -2.2(4) . . . . ?
C19 C20 C21 C23 173.6(2) . . . . ?
C16 C21 C23 C25 95.1(2) . . . . ?
C20 C21 C23 C25 -80.6(3) . . . . ?
V2 O3 C24 C25 72.7(2) . . . . ?
V2 O3 C24 C29 -108.02(17) . . . . ?
O3 C24 C25 C26 -174.94(16) . . . . ?
C29 C24 C25 C26 5.8(3) . . . . ?
O3 C24 C25 C23 5.1(3) . . . . ?
C29 C24 C25 C23 -174.24(17) . . . . ?
C21 C23 C25 C26 82.1(2) . . . . ?
C21 C23 C25 C24 -97.9(2) . . . . ?
C24 C25 C26 C27 0.4(3) . . . . ?
C23 C25 C26 C27 -179.57(18) . . . . ?
C25 C26 C27 C28 -5.0(3) . . . . ?
C25 C26 C27 C30 174.5(2) . . . . ?
C26 C27 C28 C29 3.8(3) . . . . ?
C30 C27 C28 C29 -175.6(2) . . . . ?
C27 C28 C29 C24 1.9(3) . . . . ?
C27 C28 C29 C34 -176.79(19) . . . . ?
O3 C24 C29 C28 173.92(17) . . . . ?
C25 C24 C29 C28 -6.8(3) . . . . ?
O3 C24 C29 C34 -7.4(3) . . . . ?
C25 C24 C29 C34 171.87(18) . . . . ?
C26 C27 C30 C32 57.0(3) . . . . ?
C28 C27 C30 C32 -123.6(3) . . . . ?
C26 C27 C30 C31 -63.2(3) . . . . ?
C28 C27 C30 C31 116.2(3) . . . . ?
C26 C27 C30 C33 178.4(2) . . . . ?
C28 C27 C30 C33 -2.1(3) . . . . ?
C28 C29 C34 C37 -112.5(2) . . . . ?
C24 C29 C34 C37 68.9(2) . . . . ?
C28 C29 C34 C36 6.9(3) . . . . ?
C24 C29 C34 C36 -171.74(19) . . . . ?
C28 C29 C34 C35 125.6(2) . . . . ?
C24 C29 C34 C35 -53.1(3) . . . . ?
N1 V1 O5 C53 -20.27(13) . . . . ?
O6 V1 O5 C53 82.45(12) . . . . ?
O11 V1 O5 C53 -131.34(12) . . . . ?
O2 V1 O5 C53 175.29(13) . . . . ?
N1 V1 O5 V2 170.56(7) . . . . ?
O6 V1 O5 V2 -86.73(6) . . . . ?
O11 V1 O5 V2 59.48(10) . . . . ?
O2 V1 O5 V2 6.11(5) . . . . ?
N2 V2 O5 C53 140.56(19) . . . . ?
O3 V2 O5 C53 -71.75(14) . . . . ?
O12 V2 O5 C53 41.30(13) . . . . ?
O2 V2 O5 C53 -174.88(14) . . . . ?
N2 V2 O5 V1 -51.50(19) . . . . ?
O3 V2 O5 V1 96.19(7) . . . . ?
O12 V2 O5 V1 -150.77(7) . . . . ?
O2 V2 O5 V1 -6.94(5) . . . . ?
N1 V1 O6 C61 15.36(15) . . . . ?
O11 V1 O6 C61 121.63(14) . . . . ?
O5 V1 O6 C61 -82.83(14) . . . . ?
O2 V1 O6 C61 -153.29(14) . . . . ?
V4 O4 C38 C43 -65.7(3) . . . . ?
V4 O4 C38 C39 115.6(2) . . . . ?
O4 C38 C39 C40 176.99(17) . . . . ?
C43 C38 C39 C40 -1.7(3) . . . . ?
O4 C38 C39 C44 -6.1(3) . . . . ?
C43 C38 C39 C44 175.20(18) . . . . ?
C38 C39 C40 C41 0.1(3) . . . . ?
C44 C39 C40 C41 -176.76(19) . . . . ?
C39 C40 C41 C42 1.0(3) . . . . ?
C39 C40 C41 C48 178.53(18) . . . . ?
C40 C41 C42 C43 -0.6(3) . . . . ?
C48 C41 C42 C43 -178.09(17) . . . . ?
C41 C42 C43 C38 -0.9(3) . . . . ?
C41 C42 C43 C52 176.89(17) . . . . ?
O4 C38 C43 C42 -176.59(16) . . . . ?
C39 C38 C43 C42 2.1(3) . . . . ?
O4 C38 C43 C52 5.6(3) . . . . ?
C39 C38 C43 C52 -175.70(16) . . . . ?
C40 C39 C44 C46 -128.4(2) . . . . ?
C38 C39 C44 C46 54.9(2) . . . . ?
C40 C39 C44 C47 109.3(2) . . . . ?
C38 C39 C44 C47 -67.4(2) . . . . ?
C40 C39 C44 C45 -8.3(3) . . . . ?
C38 C39 C44 C45 175.0(2) . . . . ?
C42 C41 C48 C50X 167.5(9) . . . . ?
C40 C41 C48 C50X -9.9(9) . . . . ?
C42 C41 C48 C50 109.4(2) . . . . ?
C40 C41 C48 C50 -68.0(3) . . . . ?
C42 C41 C48 C49X -66.6(9) . . . . ?
C40 C41 C48 C49X 115.9(9) . . . . ?
C42 C41 C48 C51 -12.2(3) . . . . ?
C40 C41 C48 C51 170.4(2) . . . . ?
C42 C41 C48 C49 -130.8(2) . . . . ?
C40 C41 C48 C49 51.8(3) . . . . ?
C42 C41 C48 C51X 47.9(7) . . . . ?
C40 C41 C48 C51X -129.5(7) . . . . ?
C42 C43 C52 C54 98.3(2) . . . . ?
C38 C43 C52 C54 -83.9(2) . . . . ?
V1 O5 C53 C58 -79.45(18) . . . . ?
V2 O5 C53 C58 87.51(19) . . . . ?
V1 O5 C53 C54 96.83(17) . . . . ?
V2 O5 C53 C54 -96.22(17) . . . . ?
O5 C53 C54 C55 -179.05(16) . . . . ?
C58 C53 C54 C55 -2.9(3) . . . . ?
O5 C53 C54 C52 -5.0(2) . . . . ?
C58 C53 C54 C52 171.08(17) . . . . ?
C43 C52 C54 C55 -22.4(3) . . . . ?
C43 C52 C54 C53 164.00(17) . . . . ?
C53 C54 C55 C56 0.1(3) . . . . ?
C52 C54 C55 C56 -173.63(19) . . . . ?
C54 C55 C56 C57 1.6(3) . . . . ?
C54 C55 C56 C59 -178.2(2) . . . . ?
C55 C56 C57 C58 -0.7(3) . . . . ?
C59 C56 C57 C58 179.1(2) . . . . ?
O5 C53 C58 C57 179.90(16) . . . . ?
C54 C53 C58 C57 3.8(3) . . . . ?
O5 C53 C58 C60 2.6(3) . . . . ?
C54 C53 C58 C60 -173.50(17) . . . . ?
C56 C57 C58 C53 -1.9(3) . . . . ?
C56 C57 C58 C60 175.43(19) . . . . ?
C53 C58 C60 C62 95.3(2) . . . . ?
C57 C58 C60 C62 -82.0(2) . . . . ?
V1 O6 C61 C66 -106.50(17) . . . . ?
V1 O6 C61 C62 74.22(19) . . . . ?
O6 C61 C62 C63 -177.38(15) . . . . ?
C66 C61 C62 C63 3.4(3) . . . . ?
O6 C61 C62 C60 3.9(2) . . . . ?
C66 C61 C62 C60 -175.37(16) . . . . ?
C58 C60 C62 C63 86.2(2) . . . . ?
C58 C60 C62 C61 -95.1(2) . . . . ?
C61 C62 C63 C64 0.1(3) . . . . ?
C60 C62 C63 C64 178.86(17) . . . . ?
C62 C63 C64 C65 -2.7(3) . . . . ?
C62 C63 C64 C71 176.16(18) . . . . ?
C63 C64 C65 C66 2.1(3) . . . . ?
C71 C64 C65 C66 -176.77(18) . . . . ?
O6 C61 C66 C65 176.86(15) . . . . ?
C62 C61 C66 C65 -3.9(2) . . . . ?
O6 C61 C66 C67 -1.6(2) . . . . ?
C62 C61 C66 C67 177.61(16) . . . . ?
C64 C65 C66 C61 1.1(3) . . . . ?
C64 C65 C66 C67 179.64(17) . . . . ?
C61 C66 C67 C70 71.9(2) . . . . ?
C65 C66 C67 C70 -106.5(2) . . . . ?
C61 C66 C67 C68 -50.4(2) . . . . ?
C65 C66 C67 C68 131.13(19) . . . . ?
C61 C66 C67 C69 -169.81(17) . . . . ?
C65 C66 C67 C69 11.8(2) . . . . ?
C63 C64 C71 C72 49.7(3) . . . . ?
C65 C64 C71 C72 -131.5(2) . . . . ?
C63 C64 C71 C74 -71.3(3) . . . . ?
C65 C64 C71 C74 107.5(2) . . . . ?
C63 C64 C71 C73 170.6(2) . . . . ?
C65 C64 C71 C73 -10.6(3) . . . . ?
N1 C75 C76 C77 -178.82(19) . . . . ?
C80 C75 C76 C77 0.6(3) . . . . ?
C75 C76 C77 C78 -0.1(3) . . . . ?
C76 C77 C78 C79 -0.1(3) . . . . ?
C76 C77 C78 C81 -179.9(2) . . . . ?
C77 C78 C79 C80 -0.2(3) . . . . ?
C81 C78 C79 C80 179.5(2) . . . . ?
C78 C79 C80 C75 0.8(3) . . . . ?
N1 C75 C80 C79 178.48(18) . . . . ?
C76 C75 C80 C79 -0.9(3) . . . . ?
N2 C82 C83 C84 177.84(19) . . . . ?
C87 C82 C83 C84 -0.5(3) . . . . ?
C82 C83 C84 C85 -0.4(3) . . . . ?
C83 C84 C85 C86 0.6(4) . . . . ?
C83 C84 C85 C88 -179.1(2) . . . . ?
C84 C85 C86 C87 0.2(4) . . . . ?
C88 C85 C86 C87 179.9(2) . . . . ?
C85 C86 C87 C82 -1.1(4) . . . . ?
N2 C82 C87 C86 -177.1(2) . . . . ?
C83 C82 C87 C86 1.3(3) . . . . ?
C1 O1 V3 O7 -25.0(2) . . . . ?
C1 O1 V3 O11 95.6(2) . . . . ?
C1 O1 V3 O8 -142.47(19) . . . . ?
O7 V3 O8 C89 2.65(18) . . . . ?
O11 V3 O8 C89 -115.33(16) . . . . ?
O1 V3 O8 C89 122.41(16) . . . . ?
O7 V3 O8 C89X 47(4) . . . . ?
O11 V3 O8 C89X -71(4) . . . . ?
O1 V3 O8 C89X 167(4) . . . . ?
C89X O8 C89 C91 -59.2(9) . . . . ?
V3 O8 C89 C91 109.4(2) . . . . ?
C89X O8 C89 C90 62.5(9) . . . . ?
V3 O8 C89 C90 -128.95(18) . . . . ?
O8 C89 C90 C89X -61.5(9) . . . . ?
C91 C89 C90 C89X 57.6(9) . . . . ?
O8 C89 C91 C89X 59.4(9) . . . . ?
C90 C89 C91 C89X -58.7(9) . . . . ?
C89 O8 C89X C91 58.1(9) . . . . ?
V3 O8 C89X C91 6(5) . . . . ?
C89 O8 C89X C90 -59.1(9) . . . . ?
V3 O8 C89X C90 -111(3) . . . . ?
C89 C91 C89X O8 -57.1(9) . . . . ?
C89 C91 C89X C90 55.7(9) . . . . ?
C89 C90 C89X O8 58.7(8) . . . . ?
C89 C90 C89X C91 -56.1(9) . . . . ?
C38 O4 V4 O9 -23.3(2) . . . . ?
C38 O4 V4 O10 -141.22(19) . . . . ?
C38 O4 V4 O12 97.5(2) . . . . ?
O9 V4 O10 C92X 44(2) . . . . ?
O12 V4 O10 C92X -76(2) . . . . ?
O4 V4 O10 C92X 163(2) . . . . ?
O9 V4 O10 C92 0.8(2) . . . . ?
O12 V4 O10 C92 -118.8(2) . . . . ?
O4 V4 O10 C92 120.1(2) . . . . ?
C92X O10 C92 C93 -57.7(8) . . . . ?
V4 O10 C92 C93 103.8(3) . . . . ?
C92X O10 C92 C94 65.1(8) . . . . ?
V4 O10 C92 C94 -133.4(2) . . . . ?
O10 C92 C93 C92X 58.6(8) . . . . ?
C94 C92 C93 C92X -59.8(8) . . . . ?
C93 C92 C94 C92X 56.7(8) . . . . ?
O10 C92 C94 C92X -62.2(8) . . . . ?
C92 C93 C92X O10 -63.1(10) . . . . ?
C92 C93 C92X C94 58.2(10) . . . . ?
C92 O10 C92X C93 63.7(11) . . . . ?
V4 O10 C92X C93 7(3) . . . . ?
C92 O10 C92X C94 -62.2(9) . . . . ?
V4 O10 C92X C94 -119.1(18) . . . . ?
C92 C94 C92X C93 -60.3(11) . . . . ?
C92 C94 C92X O10 64.0(9) . . . . ?
O7 V3 O11 V1 -13.11(14) . . . . ?
O8 V3 O11 V1 103.81(13) . . . . ?
O1 V3 O11 V1 -134.92(11) . . . . ?
N1 V1 O11 V3 -44.79(13) . . . . ?
O6 V1 O11 V3 -151.55(11) . . . . ?
O5 V1 O11 V3 64.40(15) . . . . ?
O2 V1 O11 V3 113.63(12) . . . . ?
O9 V4 O12 V2 -11.85(15) . . . . ?
O10 V4 O12 V2 107.04(13) . . . . ?
O4 V4 O12 V2 -133.22(12) . . . . ?
N2 V2 O12 V4 -44.19(14) . . . . ?
O3 V2 O12 V4 -151.35(11) . . . . ?
O2 V2 O12 V4 62.99(15) . . . . ?
O5 V2 O12 V4 114.02(13) . . . . ?
